data_7005122
loop_
_publ_author_name
'Braun, Leonie'
'Liptau, Patrick'
'Kehr, Gerald'
'Ugolotti, Juri'
'Fr\"ohlich, Roland'
'Erker, Gerhard'

_publ_section_title
;
 Bis(diphenylphosphino)acetonitrile: synthesis, ligand properties and
 application in catalytic carbon-carbon coupling.
;
_journal_issue 14
_journal_name_full 'Dalton transactions (Cambridge, England : 2003)'
_journal_page_first 1409
_journal_page_last 1415
_journal_paper_doi 10.1039/b616847g
_journal_year 2007
_chemical_formula_sum 'C38 H40 Cl N O0.5 P2 Ru'
_chemical_formula_weight 717.17
_chemical_name_systematic
;
?
;
_space_group_IT_number 2
_symmetry_cell_setting triclinic
_symmetry_space_group_name_Hall '-P 1'
_symmetry_space_group_name_H-M 'P -1'
_atom_sites_solution_hydrogens geom
_atom_sites_solution_primary direct
_atom_sites_solution_secondary difmap
_audit_creation_method SHELXL-97
_cell_angle_alpha 95.98(1)
_cell_angle_beta 103.71(1)
_cell_angle_gamma 104.75(1)
_cell_formula_units_Z 4
_cell_length_a 10.500(1)
_cell_length_b 16.922(1)
_cell_length_c 20.542(1)
_cell_measurement_reflns_used 9679
_cell_measurement_temperature 198(2)
_cell_measurement_theta_max 28.28
_cell_measurement_theta_min 0.41
_cell_volume 3376.1(5)
_computing_cell_refinement 'Collect (Nonius B.V., 1998)'
_computing_data_collection 'collect (Nonius B.V., 1998)'
_computing_data_reduction 'Denzo-SMN (Otwinowski & Minor, 1997)'
_computing_molecular_graphics 'SCHAKAL (Keller, 1997)'
_computing_publication_material 'SHELXL-97 (Sheldrick, 1997)'
_computing_structure_refinement 'SHELXL-97 (Sheldrick, 1997)'
_computing_structure_solution 'SHELXS-97 (Sheldrick, 1990)'
_diffrn_ambient_temperature 198(2)
_diffrn_measured_fraction_theta_full 0.963
_diffrn_measured_fraction_theta_max 0.963
_diffrn_measurement_device_type 'Nonius KappaCCD'
_diffrn_measurement_method '\w and \f scans'
_diffrn_radiation_monochromator graphite
_diffrn_radiation_source 'rotating anode Nonius FR591'
_diffrn_radiation_type MoK\a
_diffrn_radiation_wavelength 0.71073
_diffrn_reflns_av_R_equivalents 0.051
_diffrn_reflns_av_sigmaI/netI 0.0706
_diffrn_reflns_limit_h_max 13
_diffrn_reflns_limit_h_min -13
_diffrn_reflns_limit_k_max 21
_diffrn_reflns_limit_k_min -22
_diffrn_reflns_limit_l_max 26
_diffrn_reflns_limit_l_min -27
_diffrn_reflns_number 36224
_diffrn_reflns_theta_full 28.23
_diffrn_reflns_theta_max 28.23
_diffrn_reflns_theta_min 1.49
_exptl_absorpt_coefficient_mu 0.668
_exptl_absorpt_correction_T_max 0.9065
_exptl_absorpt_correction_T_min 0.7999
_exptl_absorpt_correction_type multi-scan
_exptl_absorpt_process_details 'Denzo (Otwinowski, Borek, Majewski & Minor, 2003)'
_exptl_crystal_colour yellow-orange
_exptl_crystal_density_diffrn 1.411
_exptl_crystal_density_method 'not measured'
_exptl_crystal_description column
_exptl_crystal_F_000 1480
_exptl_crystal_size_max 0.35
_exptl_crystal_size_mid 0.20
_exptl_crystal_size_min 0.15
_refine_diff_density_max 1.056
_refine_diff_density_min -0.885
_refine_diff_density_rms 0.108
_refine_ls_extinction_method none
_refine_ls_goodness_of_fit_ref 1.041
_refine_ls_hydrogen_treatment riding
_refine_ls_matrix_type full
_refine_ls_number_parameters 794
_refine_ls_number_reflns 16058
_refine_ls_number_restraints 0
_refine_ls_restrained_S_all 1.041
_refine_ls_R_factor_all 0.0837
_refine_ls_R_factor_gt 0.0472
_refine_ls_shift/su_max 0.002
_refine_ls_shift/su_mean 0.000
_refine_ls_structure_factor_coef Fsqd
_refine_ls_weighting_details 'calc w=1/[\s^2^(Fo^2^)+(0.0439P)^2^+3.2772P] where P=(Fo^2^+2Fc^2^)/3'
_refine_ls_weighting_scheme calc
_refine_ls_wR_factor_gt 0.0967
_refine_ls_wR_factor_ref 0.1094
_reflns_number_gt 11274
_reflns_number_total 16058
_reflns_threshold_expression >2sigma(I)
_cod_data_source_file b616847g.txt
_cod_data_source_block erk3754
_cod_original_cell_volume 3376.1(4)
_cod_original_sg_symbol_H-M P-1
_cod_original_formula_sum 'C38 H40 Cl N O0.50 P2 Ru'
_cod_database_code 7005122

loop_
_symmetry_equiv_pos_as_xyz
'x, y, z'
'-x, -y, -z'

loop_
_atom_site_label
_atom_site_type_symbol
_atom_site_fract_x
_atom_site_fract_y
_atom_site_fract_z
_atom_site_U_iso_or_equiv
_atom_site_adp_type
_atom_site_occupancy
_atom_site_symmetry_multiplicity
_atom_site_calc_flag
_atom_site_refinement_flags
_atom_site_disorder_assembly
_atom_site_disorder_group
Ru1A Ru 0.11316(2) 0.954533(15) 0.311881(13) 0.01640(7) Uani 1 1 d . . .
Cl1A Cl 0.01156(8) 0.80606(5) 0.29667(5) 0.02717(19) Uani 1 1 d . . .
P1A P 0.30915(8) 0.92548(5) 0.30533(4) 0.01755(17) Uani 1 1 d . . .
P2A P 0.10318(8) 0.92561(5) 0.19961(4) 0.01874(18) Uani 1 1 d . . .
C1A C 0.2391(3) 0.8708(2) 0.21475(17) 0.0219(7) Uani 1 1 d . . .
H1AA H 0.1908 0.8123 0.2167 0.026 Uiso 1 1 calc R . .
C2A C 0.3231(4) 0.8647(2) 0.16908(19) 0.0307(8) Uani 1 1 d . . .
N1A N 0.3903(4) 0.8606(3) 0.13301(19) 0.0550(10) Uani 1 1 d . . .
C11A C 0.3765(3) 0.85327(19) 0.35326(17) 0.0205(7) Uani 1 1 d . . .
C12A C 0.4792(3) 0.8231(2) 0.33855(18) 0.0251(8) Uani 1 1 d . . .
H12A H 0.5143 0.8387 0.3017 0.030 Uiso 1 1 calc R . .
C13A C 0.5309(4) 0.7706(2) 0.3770(2) 0.0322(9) Uani 1 1 d . . .
H13A H 0.6010 0.7499 0.3665 0.039 Uiso 1 1 calc R . .
C14A C 0.4807(4) 0.7480(2) 0.43101(19) 0.0333(9) Uani 1 1 d . . .
H14A H 0.5172 0.7123 0.4578 0.040 Uiso 1 1 calc R . .
C15A C 0.3783(4) 0.7772(2) 0.44586(19) 0.0311(8) Uani 1 1 d . . .
H15A H 0.3439 0.7616 0.4829 0.037 Uiso 1 1 calc R . .
C16A C 0.3255(3) 0.8292(2) 0.40694(18) 0.0256(8) Uani 1 1 d . . .
H16A H 0.2537 0.8486 0.4169 0.031 Uiso 1 1 calc R . .
C21A C 0.4648(3) 1.0077(2) 0.31357(17) 0.0205(7) Uani 1 1 d . . .
C22A C 0.4987(3) 1.0457(2) 0.26058(19) 0.0278(8) Uani 1 1 d . . .
H22A H 0.4445 1.0237 0.2151 0.033 Uiso 1 1 calc R . .
C23A C 0.6105(4) 1.1150(2) 0.2735(2) 0.0331(9) Uani 1 1 d . . .
H23A H 0.6330 1.1402 0.2369 0.040 Uiso 1 1 calc R . .
C24A C 0.6891(4) 1.1476(2) 0.3390(2) 0.0365(9) Uani 1 1 d . . .
H24A H 0.7643 1.1962 0.3478 0.044 Uiso 1 1 calc R . .
C25A C 0.6591(4) 1.1099(2) 0.3922(2) 0.0355(9) Uani 1 1 d . . .
H25A H 0.7148 1.1317 0.4375 0.043 Uiso 1 1 calc R . .
C26A C 0.5476(3) 1.0405(2) 0.37945(18) 0.0252(8) Uani 1 1 d . . .
H26A H 0.5272 1.0147 0.4162 0.030 Uiso 1 1 calc R . .
C31A C 0.1573(3) 1.0057(2) 0.15082(17) 0.0225(7) Uani 1 1 d . . .
C32A C 0.2194(3) 1.0859(2) 0.18553(19) 0.0283(8) Uani 1 1 d . . .
H32A H 0.2357 1.0971 0.2335 0.034 Uiso 1 1 calc R . .
C33A C 0.2583(4) 1.1501(2) 0.1515(2) 0.0351(9) Uani 1 1 d . . .
H33A H 0.3018 1.2049 0.1760 0.042 Uiso 1 1 calc R . .
C34A C 0.2339(4) 1.1343(3) 0.0819(2) 0.0393(10) Uani 1 1 d . . .
H34A H 0.2579 1.1786 0.0581 0.047 Uiso 1 1 calc R . .
C35A C 0.1752(4) 1.0549(3) 0.0471(2) 0.0444(11) Uani 1 1 d . . .
H35A H 0.1612 1.0442 -0.0008 0.053 Uiso 1 1 calc R . .
C36A C 0.1357(4) 0.9895(2) 0.08073(19) 0.0342(9) Uani 1 1 d . . .
H36A H 0.0944 0.9345 0.0561 0.041 Uiso 1 1 calc R . .
C41A C -0.0468(3) 0.8529(2) 0.13892(17) 0.0221(7) Uani 1 1 d . . .
C42A C -0.1729(4) 0.8664(2) 0.13643(18) 0.0303(8) Uani 1 1 d . . .
H42A H -0.1770 0.9133 0.1646 0.036 Uiso 1 1 calc R . .
C43A C -0.2920(3) 0.8126(2) 0.09376(19) 0.0330(9) Uani 1 1 d . . .
H43A H -0.3774 0.8225 0.0928 0.040 Uiso 1 1 calc R . .
C44A C -0.2874(4) 0.7447(2) 0.05247(19) 0.0355(9) Uani 1 1 d . . .
H44A H -0.3696 0.7076 0.0229 0.043 Uiso 1 1 calc R . .
C45A C -0.1637(4) 0.7304(2) 0.0540(2) 0.0367(9) Uani 1 1 d . . .
H45A H -0.1605 0.6832 0.0258 0.044 Uiso 1 1 calc R . .
C46A C -0.0440(4) 0.7845(2) 0.09658(19) 0.0323(8) Uani 1 1 d . . .
H46A H 0.0412 0.7746 0.0968 0.039 Uiso 1 1 calc R . .
C51A C 0.1671(3) 1.0326(2) 0.41415(17) 0.0252(8) Uani 1 1 d . . .
C52A C 0.0373(3) 0.9749(2) 0.40233(18) 0.0255(8) Uani 1 1 d . . .
C53A C -0.0548(3) 0.9890(2) 0.34379(18) 0.0235(7) Uani 1 1 d . . .
C54A C 0.0212(3) 1.0581(2) 0.32058(18) 0.0245(7) Uani 1 1 d . . .
C55A C 0.1596(3) 1.0833(2) 0.36284(18) 0.0241(7) Uani 1 1 d . . .
C56A C 0.2882(4) 1.0448(3) 0.4735(2) 0.0402(10) Uani 1 1 d . . .
H56A H 0.2784 1.0787 0.5127 0.060 Uiso 1 1 calc R . .
H56B H 0.3716 1.0731 0.4620 0.060 Uiso 1 1 calc R . .
H56C H 0.2941 0.9908 0.4847 0.060 Uiso 1 1 calc R . .
C57A C -0.0016(4) 0.9106(2) 0.4447(2) 0.0378(10) Uani 1 1 d . . .
H57A H -0.0713 0.9225 0.4653 0.057 Uiso 1 1 calc R . .
H57B H 0.0795 0.9117 0.4806 0.057 Uiso 1 1 calc R . .
H57C H -0.0384 0.8556 0.4158 0.057 Uiso 1 1 calc R . .
C58A C -0.2028(3) 0.9440(3) 0.3180(2) 0.0398(10) Uani 1 1 d . . .
H58A H -0.2502 0.9582 0.3513 0.060 Uiso 1 1 calc R . .
H58B H -0.2148 0.8840 0.3111 0.060 Uiso 1 1 calc R . .
H58C H -0.2410 0.9599 0.2747 0.060 Uiso 1 1 calc R . .
C59A C -0.0371(4) 1.1003(2) 0.2661(2) 0.0385(10) Uani 1 1 d . . .
H59A H -0.0553 1.1497 0.2866 0.058 Uiso 1 1 calc R . .
H59B H -0.1227 1.0623 0.2362 0.058 Uiso 1 1 calc R . .
H59C H 0.0283 1.1167 0.2394 0.058 Uiso 1 1 calc R . .
C60A C 0.2696(4) 1.1609(2) 0.3643(2) 0.0398(10) Uani 1 1 d . . .
H60A H 0.2897 1.1990 0.4072 0.060 Uiso 1 1 calc R . .
H60B H 0.2382 1.1877 0.3260 0.060 Uiso 1 1 calc R . .
H60C H 0.3527 1.1465 0.3607 0.060 Uiso 1 1 calc R . .
Ru1B Ru -0.05723(2) 0.421003(16) 0.222544(14) 0.02011(7) Uani 1 1 d . . .
Cl1B Cl -0.09238(9) 0.30602(5) 0.28286(5) 0.0307(2) Uani 1 1 d . . .
P1B P -0.24025(8) 0.34062(5) 0.13852(5) 0.02157(19) Uani 1 1 d . . .
P2B P -0.24961(8) 0.43725(5) 0.25062(4) 0.02041(18) Uani 1 1 d . . .
C1B C -0.3727(3) 0.3474(2) 0.18493(17) 0.0223(7) Uani 1 1 d . . .
H1BA H -0.3913 0.2976 0.2073 0.027 Uiso 1 1 calc R . .
C2B C -0.5021(3) 0.3549(2) 0.14642(18) 0.0250(8) Uani 1 1 d . . .
N1B N -0.6005(3) 0.3627(2) 0.11393(17) 0.0388(8) Uani 1 1 d . . .
C11B C -0.2976(3) 0.3735(2) 0.05742(18) 0.0249(8) Uani 1 1 d . . .
C12B C -0.3215(4) 0.3236(2) -0.00479(18) 0.0303(8) Uani 1 1 d . . .
H12B H -0.3112 0.2693 -0.0063 0.036 Uiso 1 1 calc R . .
C13B C -0.3602(4) 0.3528(3) -0.0645(2) 0.0377(9) Uani 1 1 d . . .
H13B H -0.3778 0.3181 -0.1070 0.045 Uiso 1 1 calc R . .
C14B C -0.3733(4) 0.4313(3) -0.0629(2) 0.0390(10) Uani 1 1 d . . .
H14B H -0.3995 0.4510 -0.1043 0.047 Uiso 1 1 calc R . .
C15B C -0.3487(4) 0.4818(2) -0.0017(2) 0.0350(9) Uani 1 1 d . . .
H15B H -0.3584 0.5362 -0.0006 0.042 Uiso 1 1 calc R . .
C16B C -0.3100(4) 0.4532(2) 0.05835(19) 0.0312(8) Uani 1 1 d . . .
H16B H -0.2917 0.4884 0.1007 0.037 Uiso 1 1 calc R . .
C21B C -0.2712(3) 0.2295(2) 0.11387(18) 0.0257(8) Uani 1 1 d . . .
C22B C -0.4034(4) 0.1751(2) 0.0937(2) 0.0379(9) Uani 1 1 d . . .
H22B H -0.4798 0.1961 0.0912 0.045 Uiso 1 1 calc R . .
C23B C -0.4236(5) 0.0904(2) 0.0773(2) 0.0466(11) Uani 1 1 d . . .
H23B H -0.5136 0.0533 0.0652 0.056 Uiso 1 1 calc R . .
C24B C -0.3138(5) 0.0604(3) 0.0785(2) 0.0493(11) Uani 1 1 d . . .
H24B H -0.3278 0.0025 0.0666 0.059 Uiso 1 1 calc R . .
C25B C -0.1840(5) 0.1136(3) 0.0969(2) 0.0495(12) Uani 1 1 d . . .
H25B H -0.1085 0.0924 0.0969 0.059 Uiso 1 1 calc R . .
C26B C -0.1620(4) 0.1978(2) 0.1154(2) 0.0364(9) Uani 1 1 d . . .
H26B H -0.0713 0.2340 0.1293 0.044 Uiso 1 1 calc R . .
C31B C -0.3220(3) 0.5240(2) 0.24106(17) 0.0220(7) Uani 1 1 d . . .
C32B C -0.2494(3) 0.5934(2) 0.22099(19) 0.0283(8) Uani 1 1 d . . .
H32B H -0.1657 0.5938 0.2107 0.034 Uiso 1 1 calc R . .
C33B C -0.2976(4) 0.6623(2) 0.2157(2) 0.0345(9) Uani 1 1 d . . .
H33B H -0.2469 0.7098 0.2023 0.041 Uiso 1 1 calc R . .
C34B C -0.4189(4) 0.6614(2) 0.23003(19) 0.0346(9) Uani 1 1 d . . .
H34B H -0.4523 0.7083 0.2264 0.041 Uiso 1 1 calc R . .
C35B C -0.4921(4) 0.5932(2) 0.2495(2) 0.0387(10) Uani 1 1 d . . .
H35B H -0.5766 0.5928 0.2589 0.046 Uiso 1 1 calc R . .
C36B C -0.4439(4) 0.5249(2) 0.25552(19) 0.0325(9) Uani 1 1 d . . .
H36B H -0.4947 0.4782 0.2697 0.039 Uiso 1 1 calc R . .
C41B C -0.2809(3) 0.4144(2) 0.33157(17) 0.0237(7) Uani 1 1 d . . .
C42B C -0.4013(4) 0.3635(2) 0.3378(2) 0.0388(10) Uani 1 1 d . . .
H42B H -0.4714 0.3335 0.2981 0.047 Uiso 1 1 calc R . .
C43B C -0.4212(5) 0.3557(3) 0.4011(2) 0.0517(12) Uani 1 1 d . . .
H43B H -0.5052 0.3211 0.4047 0.062 Uiso 1 1 calc R . .
C44B C -0.3207(5) 0.3974(3) 0.4587(2) 0.0502(12) Uani 1 1 d . . .
H44B H -0.3347 0.3925 0.5023 0.060 Uiso 1 1 calc R . .
C45B C -0.1998(5) 0.4462(3) 0.4529(2) 0.0548(12) Uani 1 1 d . . .
H45B H -0.1294 0.4753 0.4927 0.066 Uiso 1 1 calc R . .
C46B C -0.1791(4) 0.4538(3) 0.38957(19) 0.0394(10) Uani 1 1 d . . .
H46B H -0.0935 0.4866 0.3863 0.047 Uiso 1 1 calc R . .
C51B C 0.0704(4) 0.5251(2) 0.1884(2) 0.0350(9) Uani 1 1 d . . .
C52B C 0.0948(3) 0.4485(2) 0.1649(2) 0.0323(9) Uani 1 1 d . . .
C53B C 0.1493(3) 0.4164(2) 0.2222(2) 0.0293(8) Uani 1 1 d . . .
C54B C 0.1609(3) 0.4733(2) 0.2820(2) 0.0333(9) Uani 1 1 d . . .
C55B C 0.1138(3) 0.5397(2) 0.2607(2) 0.0361(10) Uani 1 1 d . . .
C56B C 0.0384(5) 0.5870(3) 0.1449(3) 0.0618(15) Uani 1 1 d . . .
H56D H 0.1200 0.6145 0.1315 0.093 Uiso 1 1 calc R . .
H56E H 0.0105 0.6286 0.1706 0.093 Uiso 1 1 calc R . .
H56F H -0.0361 0.5586 0.1041 0.093 Uiso 1 1 calc R . .
C57B C 0.0776(4) 0.4151(3) 0.0920(2) 0.0523(12) Uani 1 1 d . . .
H57D H 0.1615 0.4398 0.0794 0.078 Uiso 1 1 calc R . .
H57E H 0.0006 0.4289 0.0630 0.078 Uiso 1 1 calc R . .
H57F H 0.0595 0.3546 0.0858 0.078 Uiso 1 1 calc R . .
C58B C 0.1953(4) 0.3400(2) 0.2226(2) 0.0445(11) Uani 1 1 d . . .
H58D H 0.2935 0.3551 0.2456 0.067 Uiso 1 1 calc R . .
H58E H 0.1784 0.3125 0.1756 0.067 Uiso 1 1 calc R . .
H58F H 0.1444 0.3022 0.2468 0.067 Uiso 1 1 calc R . .
C59B C 0.2211(4) 0.4636(3) 0.3533(2) 0.0558(13) Uani 1 1 d . . .
H59D H 0.3206 0.4752 0.3621 0.084 Uiso 1 1 calc R . .
H59E H 0.1816 0.4067 0.3593 0.084 Uiso 1 1 calc R . .
H59F H 0.2007 0.5025 0.3852 0.084 Uiso 1 1 calc R . .
C60B C 0.1227(4) 0.6167(2) 0.3073(3) 0.0589(14) Uani 1 1 d . . .
H60D H 0.2134 0.6564 0.3160 0.088 Uiso 1 1 calc R . .
H60E H 0.1080 0.6021 0.3505 0.088 Uiso 1 1 calc R . .
H60F H 0.0524 0.6417 0.2860 0.088 Uiso 1 1 calc R . .
O71 O -0.1643(8) 0.6724(4) 0.4291(4) 0.185(3) Uani 1 1 d . . .
C72 C -0.0193(8) 0.6778(6) 0.4534(4) 0.120(3) Uani 1 1 d . . .
H72A H -0.0099 0.6220 0.4591 0.144 Uiso 1 1 calc R . .
H72B H 0.0278 0.6972 0.4191 0.144 Uiso 1 1 calc R . .
C73 C 0.0388(8) 0.7287(6) 0.5112(4) 0.145(4) Uani 1 1 d . . .
H73A H 0.0906 0.7829 0.5034 0.174 Uiso 1 1 calc R . .
H73B H 0.1037 0.7059 0.5413 0.174 Uiso 1 1 calc R . .
C74 C -0.0624(9) 0.7396(5) 0.5424(3) 0.111(3) Uani 1 1 d . . .
H74A H -0.0443 0.7994 0.5597 0.134 Uiso 1 1 calc R . .
H74B H -0.0588 0.7101 0.5816 0.134 Uiso 1 1 calc R . .
C75 C -0.1944(8) 0.7089(6) 0.4960(4) 0.118(3) Uani 1 1 d . . .
H75A H -0.2376 0.7540 0.4882 0.141 Uiso 1 1 calc R . .
H75B H -0.2547 0.6652 0.5126 0.141 Uiso 1 1 calc R . .

loop_
_atom_site_aniso_label
_atom_site_aniso_U_11
_atom_site_aniso_U_22
_atom_site_aniso_U_33
_atom_site_aniso_U_23
_atom_site_aniso_U_13
_atom_site_aniso_U_12
Ru1A 0.01579(12) 0.01335(13) 0.01996(15) 0.00177(11) 0.00497(11) 0.00445(10)
Cl1A 0.0301(4) 0.0155(4) 0.0330(5) 0.0032(4) 0.0088(4) 0.0018(3)
P1A 0.0160(4) 0.0170(4) 0.0201(4) 0.0027(3) 0.0049(3) 0.0061(3)
P2A 0.0193(4) 0.0171(4) 0.0189(4) 0.0023(3) 0.0030(3) 0.0060(3)
C1A 0.0229(16) 0.0181(17) 0.0231(18) -0.0011(14) 0.0042(14) 0.0068(13)
C2A 0.0336(19) 0.033(2) 0.026(2) -0.0022(17) 0.0069(17) 0.0149(16)
N1A 0.059(2) 0.070(3) 0.045(2) -0.003(2) 0.027(2) 0.027(2)
C11A 0.0181(15) 0.0169(17) 0.0228(18) 0.0020(14) 0.0011(14) 0.0034(13)
C12A 0.0232(16) 0.0258(19) 0.029(2) 0.0061(16) 0.0082(15) 0.0103(14)
C13A 0.0269(18) 0.036(2) 0.037(2) 0.0061(18) 0.0058(17) 0.0176(16)
C14A 0.040(2) 0.030(2) 0.032(2) 0.0106(17) 0.0014(18) 0.0189(17)
C15A 0.042(2) 0.029(2) 0.024(2) 0.0105(16) 0.0082(17) 0.0126(17)
C16A 0.0265(17) 0.0274(19) 0.026(2) 0.0076(16) 0.0097(15) 0.0104(15)
C21A 0.0174(15) 0.0195(17) 0.0266(19) 0.0041(14) 0.0073(14) 0.0076(13)
C22A 0.0216(16) 0.034(2) 0.027(2) 0.0079(17) 0.0051(15) 0.0088(15)
C23A 0.0306(19) 0.032(2) 0.041(2) 0.0189(19) 0.0149(18) 0.0070(16)
C24A 0.0272(19) 0.028(2) 0.048(3) 0.0031(19) 0.0105(19) -0.0022(16)
C25A 0.0266(18) 0.038(2) 0.034(2) -0.0015(18) 0.0066(17) 0.0007(16)
C26A 0.0221(16) 0.029(2) 0.0237(19) 0.0042(15) 0.0068(15) 0.0051(14)
C31A 0.0195(16) 0.0259(19) 0.0222(18) 0.0054(15) 0.0042(14) 0.0077(14)
C32A 0.0337(19) 0.0236(19) 0.030(2) 0.0074(16) 0.0113(17) 0.0095(15)
C33A 0.038(2) 0.024(2) 0.049(3) 0.0136(18) 0.018(2) 0.0101(16)
C34A 0.034(2) 0.041(3) 0.048(3) 0.027(2) 0.013(2) 0.0089(18)
C35A 0.044(2) 0.060(3) 0.030(2) 0.021(2) 0.0106(19) 0.009(2)
C36A 0.034(2) 0.034(2) 0.026(2) 0.0028(17) 0.0028(17) -0.0007(16)
C41A 0.0269(17) 0.0200(18) 0.0196(18) 0.0054(14) 0.0051(14) 0.0073(14)
C42A 0.0338(19) 0.028(2) 0.0230(19) 0.0026(16) 0.0019(16) 0.0057(16)
C43A 0.0200(17) 0.040(2) 0.031(2) 0.0074(18) -0.0010(16) 0.0020(16)
C44A 0.032(2) 0.035(2) 0.027(2) 0.0054(18) -0.0006(17) -0.0048(17)
C45A 0.047(2) 0.026(2) 0.027(2) -0.0038(17) 0.0047(18) 0.0020(17)
C46A 0.0310(19) 0.031(2) 0.031(2) 0.0011(17) 0.0064(17) 0.0051(16)
C51A 0.0299(18) 0.0194(18) 0.0227(19) -0.0092(15) 0.0076(15) 0.0057(14)
C52A 0.0337(19) 0.0211(18) 0.027(2) 0.0026(15) 0.0155(16) 0.0113(15)
C53A 0.0221(16) 0.0219(18) 0.032(2) 0.0022(15) 0.0147(15) 0.0104(14)
C54A 0.0296(17) 0.0207(18) 0.029(2) 0.0031(15) 0.0118(16) 0.0140(14)
C55A 0.0305(18) 0.0141(17) 0.028(2) -0.0033(14) 0.0114(16) 0.0071(14)
C56A 0.040(2) 0.045(3) 0.028(2) -0.0084(19) 0.0019(18) 0.0127(19)
C57A 0.048(2) 0.038(2) 0.035(2) 0.0101(19) 0.025(2) 0.0128(19)
C58A 0.0246(18) 0.041(2) 0.055(3) 0.001(2) 0.0139(19) 0.0111(17)
C59A 0.048(2) 0.032(2) 0.047(3) 0.013(2) 0.017(2) 0.0253(19)
C60A 0.043(2) 0.022(2) 0.051(3) -0.0061(18) 0.021(2) -0.0002(17)
Ru1B 0.01789(13) 0.01564(14) 0.02650(16) 0.00394(11) 0.00560(11) 0.00466(10)
Cl1B 0.0360(5) 0.0231(5) 0.0364(5) 0.0119(4) 0.0102(4) 0.0114(4)
P1B 0.0215(4) 0.0194(5) 0.0239(5) 0.0024(4) 0.0062(4) 0.0065(3)
P2B 0.0197(4) 0.0177(4) 0.0226(5) 0.0022(4) 0.0055(4) 0.0042(3)
C1B 0.0239(16) 0.0200(17) 0.0238(19) 0.0042(14) 0.0090(15) 0.0051(14)
C2B 0.0254(18) 0.0215(18) 0.026(2) 0.0002(15) 0.0092(16) 0.0028(14)
N1B 0.0295(17) 0.048(2) 0.035(2) 0.0015(16) 0.0042(15) 0.0120(15)
C11B 0.0223(16) 0.029(2) 0.0246(19) 0.0066(16) 0.0072(15) 0.0069(14)
C12B 0.0329(19) 0.030(2) 0.025(2) 0.0022(16) 0.0044(16) 0.0082(16)
C13B 0.044(2) 0.039(2) 0.024(2) 0.0030(18) 0.0059(18) 0.0058(18)
C14B 0.037(2) 0.046(3) 0.029(2) 0.015(2) 0.0038(18) 0.0032(18)
C15B 0.039(2) 0.028(2) 0.041(2) 0.0165(19) 0.0101(19) 0.0115(17)
C16B 0.038(2) 0.028(2) 0.029(2) 0.0067(17) 0.0111(17) 0.0101(16)
C21B 0.0309(18) 0.0226(19) 0.0233(19) 0.0016(15) 0.0063(15) 0.0090(15)
C22B 0.038(2) 0.029(2) 0.042(2) -0.0032(18) 0.0088(19) 0.0091(17)
C23B 0.052(3) 0.024(2) 0.051(3) -0.007(2) 0.006(2) 0.0006(19)
C24B 0.072(3) 0.020(2) 0.044(3) -0.0057(19) -0.003(2) 0.014(2)
C25B 0.056(3) 0.035(3) 0.052(3) -0.008(2) -0.008(2) 0.030(2)
C26B 0.038(2) 0.028(2) 0.039(2) -0.0036(18) 0.0011(18) 0.0134(17)
C31B 0.0231(16) 0.0202(18) 0.0194(18) 0.0013(14) 0.0010(14) 0.0060(13)
C32B 0.0276(18) 0.0241(19) 0.032(2) 0.0072(16) 0.0063(16) 0.0073(15)
C33B 0.039(2) 0.022(2) 0.034(2) 0.0062(17) -0.0022(18) 0.0051(16)
C34B 0.047(2) 0.025(2) 0.029(2) -0.0028(17) -0.0020(18) 0.0206(18)
C35B 0.038(2) 0.041(2) 0.045(3) 0.004(2) 0.0146(19) 0.0225(19)
C36B 0.035(2) 0.030(2) 0.038(2) 0.0069(18) 0.0152(18) 0.0128(16)
C41B 0.0294(18) 0.0194(18) 0.0250(19) 0.0047(15) 0.0105(15) 0.0089(14)
C42B 0.039(2) 0.041(2) 0.027(2) 0.0040(18) 0.0080(18) -0.0028(18)
C43B 0.055(3) 0.049(3) 0.044(3) 0.013(2) 0.025(2) -0.008(2)
C44B 0.072(3) 0.045(3) 0.032(2) 0.012(2) 0.023(2) 0.005(2)
C45B 0.058(3) 0.064(3) 0.027(2) 0.003(2) 0.005(2) 0.000(2)
C46B 0.037(2) 0.048(3) 0.025(2) 0.0012(19) 0.0075(18) -0.0003(18)
C51B 0.0243(18) 0.029(2) 0.055(3) 0.0175(19) 0.0158(19) 0.0051(16)
C52B 0.0191(16) 0.034(2) 0.043(2) 0.0051(18) 0.0123(17) 0.0023(15)
C53B 0.0146(15) 0.028(2) 0.043(2) 0.0040(17) 0.0066(16) 0.0032(14)
C54B 0.0205(17) 0.034(2) 0.039(2) 0.0008(18) 0.0041(17) 0.0025(15)
C55B 0.0195(17) 0.0187(19) 0.065(3) -0.0021(19) 0.0143(19) -0.0019(14)
C56B 0.050(3) 0.056(3) 0.098(4) 0.051(3) 0.037(3) 0.018(2)
C57B 0.041(2) 0.074(3) 0.043(3) 0.010(2) 0.026(2) 0.006(2)
C58B 0.031(2) 0.036(2) 0.072(3) 0.011(2) 0.016(2) 0.0184(18)
C59B 0.035(2) 0.070(3) 0.048(3) -0.004(3) -0.003(2) 0.009(2)
C60B 0.041(2) 0.022(2) 0.099(4) -0.017(2) 0.015(3) -0.0007(18)
O71 0.218(8) 0.136(6) 0.151(6) -0.022(5) -0.054(6) 0.079(5)
C72 0.106(6) 0.149(8) 0.093(6) -0.014(5) -0.007(5) 0.060(5)
C73 0.127(7) 0.193(9) 0.091(6) -0.070(6) -0.042(5) 0.110(7)
C74 0.179(8) 0.111(6) 0.055(4) 0.029(4) 0.031(5) 0.056(6)
C75 0.106(6) 0.150(8) 0.079(5) -0.026(5) -0.014(5) 0.059(5)

loop_
_atom_type_symbol
_atom_type_description
_atom_type_scat_dispersion_real
_atom_type_scat_dispersion_imag
_atom_type_scat_source
C C 0.0033 0.0016 'International Tables Vol C Tables 4.2.6.8 and 6.1.1.4'
H H 0.0000 0.0000 'International Tables Vol C Tables 4.2.6.8 and 6.1.1.4'
N N 0.0061 0.0033 'International Tables Vol C Tables 4.2.6.8 and 6.1.1.4'
O O 0.0106 0.0060 'International Tables Vol C Tables 4.2.6.8 and 6.1.1.4'
P P 0.1023 0.0942 'International Tables Vol C Tables 4.2.6.8 and 6.1.1.4'
Cl Cl 0.1484 0.1585 'International Tables Vol C Tables 4.2.6.8 and 6.1.1.4'
Ru Ru -1.2594 0.8363 'International Tables Vol C Tables 4.2.6.8 and 6.1.1.4'

loop_
_geom_angle_atom_site_label_1
_geom_angle_atom_site_label_2
_geom_angle_atom_site_label_3
_geom_angle
_geom_angle_site_symmetry_1
_geom_angle_site_symmetry_3
_geom_angle_publ_flag
C55A Ru1A C53A 63.62(12) . . ?
C55A Ru1A C52A 62.73(12) . . ?
C53A Ru1A C52A 37.92(13) . . ?
C55A Ru1A C54A 37.91(13) . . ?
C53A Ru1A C54A 37.78(12) . . ?
C52A Ru1A C54A 62.64(12) . . ?
C55A Ru1A C51A 37.66(13) . . ?
C53A Ru1A C51A 63.02(12) . . ?
C52A Ru1A C51A 36.98(12) . . ?
C54A Ru1A C51A 62.70(13) . . ?
C55A Ru1A P1A 110.01(9) . . ?
C53A Ru1A P1A 166.74(10) . . ?
C52A Ru1A P1A 129.17(10) . . ?
C54A Ru1A P1A 142.76(9) . . ?
C51A Ru1A P1A 104.57(9) . . ?
C55A Ru1A P2A 120.55(9) . . ?
C53A Ru1A P2A 120.99(10) . . ?
C52A Ru1A P2A 157.66(10) . . ?
C54A Ru1A P2A 105.33(9) . . ?
C51A Ru1A P2A 156.69(9) . . ?
P1A Ru1A P2A 72.23(3) . . ?
C55A Ru1A Cl1A 153.83(9) . . ?
C53A Ru1A Cl1A 95.74(9) . . ?
C52A Ru1A Cl1A 91.11(9) . . ?
C54A Ru1A Cl1A 130.61(9) . . ?
C51A Ru1A Cl1A 119.96(9) . . ?
P1A Ru1A Cl1A 86.53(3) . . ?
P2A Ru1A Cl1A 83.22(3) . . ?
C21A P1A C11A 101.34(14) . . ?
C21A P1A C1A 109.27(15) . . ?
C11A P1A C1A 106.03(15) . . ?
C21A P1A Ru1A 121.19(10) . . ?
C11A P1A Ru1A 122.66(10) . . ?
C1A P1A Ru1A 94.88(10) . . ?
C21A P1A P2A 112.89(11) . . ?
C11A P1A P2A 140.22(11) . . ?
C1A P1A P2A 44.45(10) . . ?
Ru1A P1A P2A 54.14(3) . . ?
C41A P2A C31A 103.05(15) . . ?
C41A P2A C1A 106.39(15) . . ?
C31A P2A C1A 106.28(14) . . ?
C41A P2A Ru1A 121.42(11) . . ?
C31A P2A Ru1A 122.89(11) . . ?
C1A P2A Ru1A 94.31(11) . . ?
C41A P2A P1A 139.53(11) . . ?
C31A P2A P1A 111.41(11) . . ?
C1A P2A P1A 44.34(10) . . ?
Ru1A P2A P1A 53.64(3) . . ?
C2A C1A P1A 123.6(2) . . ?
C2A C1A P2A 123.0(3) . . ?
P1A C1A P2A 91.21(14) . . ?
N1A C2A C1A 179.4(4) . . ?
C12A C11A C16A 119.1(3) . . ?
C12A C11A P1A 121.8(2) . . ?
C16A C11A P1A 119.2(2) . . ?
C13A C12A C11A 120.4(3) . . ?
C12A C13A C14A 120.1(3) . . ?
C15A C14A C13A 120.1(3) . . ?
C14A C15A C16A 120.0(3) . . ?
C15A C16A C11A 120.5(3) . . ?
C26A C21A C22A 118.3(3) . . ?
C26A C21A P1A 116.2(2) . . ?
C22A C21A P1A 125.0(3) . . ?
C23A C22A C21A 120.6(3) . . ?
C24A C23A C22A 120.3(3) . . ?
C23A C24A C25A 120.0(3) . . ?
C24A C25A C26A 119.8(4) . . ?
C25A C26A C21A 120.9(3) . . ?
C32A C31A C36A 119.2(3) . . ?
C32A C31A P2A 117.8(3) . . ?
C36A C31A P2A 122.9(3) . . ?
C31A C32A C33A 120.9(3) . . ?
C34A C33A C32A 119.8(4) . . ?
C35A C34A C33A 119.9(4) . . ?
C34A C35A C36A 120.9(4) . . ?
C31A C36A C35A 119.2(4) . . ?
C46A C41A C42A 118.1(3) . . ?
C46A C41A P2A 124.6(3) . . ?
C42A C41A P2A 117.3(3) . . ?
C43A C42A C41A 121.0(3) . . ?
C44A C43A C42A 120.1(3) . . ?
C43A C44A C45A 119.8(3) . . ?
C44A C45A C46A 120.2(4) . . ?
C45A C46A C41A 120.8(3) . . ?
C52A C51A C55A 108.1(3) . . ?
C52A C51A C56A 126.4(3) . . ?
C55A C51A C56A 125.2(3) . . ?
C52A C51A Ru1A 71.14(19) . . ?
C55A C51A Ru1A 70.04(18) . . ?
C56A C51A Ru1A 129.0(2) . . ?
C51A C52A C53A 109.0(3) . . ?
C51A C52A C57A 126.2(3) . . ?
C53A C52A C57A 124.8(3) . . ?
C51A C52A Ru1A 71.88(18) . . ?
C53A C52A Ru1A 70.73(17) . . ?
C57A C52A Ru1A 125.0(2) . . ?
C54A C53A C52A 106.8(3) . . ?
C54A C53A C58A 128.1(3) . . ?
C52A C53A C58A 124.8(3) . . ?
C54A C53A Ru1A 71.43(17) . . ?
C52A C53A Ru1A 71.35(17) . . ?
C58A C53A Ru1A 126.3(2) . . ?
C53A C54A C55A 108.2(3) . . ?
C53A C54A C59A 125.4(3) . . ?
C55A C54A C59A 126.2(3) . . ?
C53A C54A Ru1A 70.79(18) . . ?
C55A C54A Ru1A 70.28(18) . . ?
C59A C54A Ru1A 128.6(2) . . ?
C51A C55A C54A 107.8(3) . . ?
C51A C55A C60A 124.2(3) . . ?
C54A C55A C60A 126.6(3) . . ?
C51A C55A Ru1A 72.30(18) . . ?
C54A C55A Ru1A 71.81(18) . . ?
C60A C55A Ru1A 132.0(2) . . ?
C53B Ru1B C52B 37.45(14) . . ?
C53B Ru1B C51B 63.17(13) . . ?
C52B Ru1B C51B 38.18(14) . . ?
C53B Ru1B C54B 38.10(13) . . ?
C52B Ru1B C54B 62.87(14) . . ?
C51B Ru1B C54B 62.44(15) . . ?
C53B Ru1B C55B 62.59(13) . . ?
C52B Ru1B C55B 62.64(14) . . ?
C51B Ru1B C55B 37.19(15) . . ?
C54B Ru1B C55B 36.76(14) . . ?
C53B Ru1B P1B 119.79(10) . . ?
C52B Ru1B P1B 99.82(10) . . ?
C51B Ru1B P1B 113.38(11) . . ?
C54B Ru1B P1B 157.86(10) . . ?
C55B Ru1B P1B 149.18(12) . . ?
C53B Ru1B P2B 166.13(11) . . ?
C52B Ru1B P2B 151.55(11) . . ?
C51B Ru1B P2B 118.41(10) . . ?
C54B Ru1B P2B 128.77(10) . . ?
C55B Ru1B P2B 109.55(9) . . ?
P1B Ru1B P2B 73.09(3) . . ?
C53B Ru1B Cl1B 92.39(10) . . ?
C52B Ru1B Cl1B 124.62(10) . . ?
C51B Ru1B Cl1B 153.86(10) . . ?
C54B Ru1B Cl1B 92.86(11) . . ?
C55B Ru1B Cl1B 124.70(12) . . ?
P1B Ru1B Cl1B 86.04(3) . . ?
P2B Ru1B Cl1B 83.00(3) . . ?
C21B P1B C11B 102.96(16) . . ?
C21B P1B C1B 103.56(15) . . ?
C11B P1B C1B 105.53(15) . . ?
C21B P1B Ru1B 123.11(12) . . ?
C11B P1B Ru1B 122.12(11) . . ?
C1B P1B Ru1B 96.29(11) . . ?
C31B P2B C41B 99.93(15) . . ?
C31B P2B C1B 105.58(15) . . ?
C41B P2B C1B 104.65(15) . . ?
C31B P2B Ru1B 127.62(11) . . ?
C41B P2B Ru1B 120.80(11) . . ?
C1B P2B Ru1B 95.08(10) . . ?
C2B C1B P1B 118.0(2) . . ?
C2B C1B P2B 120.0(2) . . ?
P1B C1B P2B 92.42(14) . . ?
N1B C2B C1B 176.5(4) . . ?
C16B C11B C12B 118.9(3) . . ?
C16B C11B P1B 118.4(3) . . ?
C12B C11B P1B 122.6(3) . . ?
C13B C12B C11B 120.0(4) . . ?
C14B C13B C12B 120.5(4) . . ?
C13B C14B C15B 120.2(4) . . ?
C14B C15B C16B 119.8(4) . . ?
C15B C16B C11B 120.6(4) . . ?
C26B C21B C22B 118.8(3) . . ?
C26B C21B P1B 119.7(3) . . ?
C22B C21B P1B 121.5(3) . . ?
C23B C22B C21B 120.2(4) . . ?
C24B C23B C22B 119.9(4) . . ?
C25B C24B C23B 120.2(4) . . ?
C24B C25B C26B 120.5(4) . . ?
C25B C26B C21B 120.3(4) . . ?
C36B C31B C32B 118.4(3) . . ?
C36B C31B P2B 122.8(3) . . ?
C32B C31B P2B 118.7(2) . . ?
C31B C32B C33B 120.9(3) . . ?
C34B C33B C32B 119.4(3) . . ?
C35B C34B C33B 120.4(3) . . ?
C34B C35B C36B 120.3(3) . . ?
C35B C36B C31B 120.6(3) . . ?
C46B C41B C42B 118.5(3) . . ?
C46B C41B P2B 117.0(3) . . ?
C42B C41B P2B 124.4(3) . . ?
C41B C42B C43B 120.7(4) . . ?
C44B C43B C42B 120.4(4) . . ?
C43B C44B C45B 119.2(4) . . ?
C44B C45B C46B 120.6(4) . . ?
C41B C46B C45B 120.5(4) . . ?
C55B C51B C52B 107.4(3) . . ?
C55B C51B C56B 125.8(4) . . ?
C52B C51B C56B 125.3(4) . . ?
C55B C51B Ru1B 72.7(2) . . ?
C52B C51B Ru1B 70.12(19) . . ?
C56B C51B Ru1B 133.6(3) . . ?
C53B C52B C51B 108.2(3) . . ?
C53B C52B C57B 126.8(4) . . ?
C51B C52B C57B 124.7(4) . . ?
C53B C52B Ru1B 71.26(19) . . ?
C51B C52B Ru1B 71.70(19) . . ?
C57B C52B Ru1B 127.4(3) . . ?
C52B C53B C54B 107.9(3) . . ?
C52B C53B C58B 127.2(4) . . ?
C54B C53B C58B 124.9(4) . . ?
C52B C53B Ru1B 71.29(18) . . ?
C54B C53B Ru1B 72.12(19) . . ?
C58B C53B Ru1B 124.9(2) . . ?
C55B C54B C53B 108.0(4) . . ?
C55B C54B C59B 127.5(4) . . ?
C53B C54B C59B 124.4(4) . . ?
C55B C54B Ru1B 72.5(2) . . ?
C53B C54B Ru1B 69.78(19) . . ?
C59B C54B Ru1B 126.0(3) . . ?
C54B C55B C51B 108.6(3) . . ?
C54B C55B C60B 124.7(4) . . ?
C51B C55B C60B 126.5(4) . . ?
C54B C55B Ru1B 70.7(2) . . ?
C51B C55B Ru1B 70.1(2) . . ?
C60B C55B Ru1B 129.8(3) . . ?
C72 O71 C75 101.8(6) . . ?
C73 C72 O71 111.5(7) . . ?
C72 C73 C74 109.2(8) . . ?
C73 C74 C75 111.1(6) . . ?
C74 C75 O71 102.9(6) . . ?

loop_
_geom_bond_atom_site_label_1
_geom_bond_atom_site_label_2
_geom_bond_distance
_geom_bond_site_symmetry_2
_geom_bond_publ_flag
Ru1A C55A 2.196(3) . ?
Ru1A C53A 2.208(3) . ?
Ru1A C52A 2.216(3) . ?
Ru1A C54A 2.216(3) . ?
Ru1A C51A 2.226(3) . ?
Ru1A P1A 2.2645(8) . ?
Ru1A P2A 2.2790(9) . ?
Ru1A Cl1A 2.4212(9) . ?
P1A C21A 1.816(3) . ?
P1A C11A 1.823(3) . ?
P1A C1A 1.872(3) . ?
P1A P2A 2.6778(12) . ?
P2A C41A 1.820(3) . ?
P2A C31A 1.823(3) . ?
P2A C1A 1.876(3) . ?
C1A C2A 1.445(5) . ?
C2A N1A 1.146(4) . ?
C11A C12A 1.385(4) . ?
C11A C16A 1.390(4) . ?
C12A C13A 1.377(5) . ?
C13A C14A 1.384(5) . ?
C14A C15A 1.374(5) . ?
C15A C16A 1.380(5) . ?
C21A C26A 1.391(5) . ?
C21A C22A 1.391(5) . ?
C22A C23A 1.382(5) . ?
C23A C24A 1.372(5) . ?
C24A C25A 1.381(5) . ?
C25A C26A 1.383(5) . ?
C31A C32A 1.380(5) . ?
C31A C36A 1.389(5) . ?
C32A C33A 1.380(5) . ?
C33A C34A 1.375(6) . ?
C34A C35A 1.366(6) . ?
C35A C36A 1.392(5) . ?
C41A C46A 1.385(5) . ?
C41A C42A 1.390(5) . ?
C42A C43A 1.376(5) . ?
C43A C44A 1.374(5) . ?
C44A C45A 1.374(5) . ?
C45A C46A 1.381(5) . ?
C51A C52A 1.409(5) . ?
C51A C55A 1.428(5) . ?
C51A C56A 1.491(5) . ?
C52A C53A 1.437(5) . ?
C52A C57A 1.498(5) . ?
C53A C54A 1.432(5) . ?
C53A C58A 1.482(5) . ?
C54A C55A 1.434(5) . ?
C54A C59A 1.484(5) . ?
C55A C60A 1.504(5) . ?
Ru1B C53B 2.191(3) . ?
Ru1B C52B 2.192(3) . ?
Ru1B C51B 2.213(3) . ?
Ru1B C54B 2.222(3) . ?
Ru1B C55B 2.246(3) . ?
Ru1B P1B 2.2649(10) . ?
Ru1B P2B 2.3001(8) . ?
Ru1B Cl1B 2.4104(9) . ?
P1B C21B 1.819(3) . ?
P1B C11B 1.826(4) . ?
P1B C1B 1.882(3) . ?
P2B C31B 1.824(3) . ?
P2B C41B 1.831(3) . ?
P2B C1B 1.884(3) . ?
C1B C2B 1.445(5) . ?
C2B N1B 1.136(4) . ?
C11B C16B 1.386(5) . ?
C11B C12B 1.387(5) . ?
C12B C13B 1.381(5) . ?
C13B C14B 1.368(6) . ?
C14B C15B 1.374(5) . ?
C15B C16B 1.381(5) . ?
C21B C26B 1.380(5) . ?
C21B C22B 1.394(5) . ?
C22B C23B 1.386(5) . ?
C23B C24B 1.369(6) . ?
C24B C25B 1.367(6) . ?
C25B C26B 1.380(5) . ?
C31B C36B 1.384(5) . ?
C31B C32B 1.387(5) . ?
C32B C33B 1.389(5) . ?
C33B C34B 1.369(5) . ?
C34B C35B 1.368(5) . ?
C35B C36B 1.380(5) . ?
C41B C46B 1.369(5) . ?
C41B C42B 1.380(5) . ?
C42B C43B 1.379(5) . ?
C43B C44B 1.366(6) . ?
C44B C45B 1.367(6) . ?
C45B C46B 1.382(5) . ?
C51B C55B 1.422(6) . ?
C51B C52B 1.441(5) . ?
C51B C56B 1.497(6) . ?
C52B C53B 1.407(5) . ?
C52B C57B 1.496(6) . ?
C53B C54B 1.441(5) . ?
C53B C58B 1.491(5) . ?
C54B C55B 1.409(5) . ?
C54B C59B 1.495(6) . ?
C55B C60B 1.502(5) . ?
O71 C72 1.460(9) . ?
O71 C75 1.581(10) . ?
C72 C73 1.304(9) . ?
C73 C74 1.403(9) . ?
C74 C75 1.415(9) . ?

loop_
_geom_torsion_atom_site_label_1
_geom_torsion_atom_site_label_2
_geom_torsion_atom_site_label_3
_geom_torsion_atom_site_label_4
_geom_torsion
_geom_torsion_site_symmetry_1
_geom_torsion_site_symmetry_2
_geom_torsion_site_symmetry_3
_geom_torsion_site_symmetry_4
_geom_torsion_publ_flag
C55A Ru1A P1A C21A -19.74(17) . . . . ?
C53A Ru1A P1A C21A -78.6(4) . . . . ?
C52A Ru1A P1A C21A -90.33(17) . . . . ?
C54A Ru1A P1A C21A 5.0(2) . . . . ?
C51A Ru1A P1A C21A -58.86(16) . . . . ?
P2A Ru1A P1A C21A 97.08(13) . . . . ?
Cl1A Ru1A P1A C21A -178.93(13) . . . . ?
C55A Ru1A P1A C11A 111.64(16) . . . . ?
C53A Ru1A P1A C11A 52.8(4) . . . . ?
C52A Ru1A P1A C11A 41.06(17) . . . . ?
C54A Ru1A P1A C11A 136.35(19) . . . . ?
C51A Ru1A P1A C11A 72.53(16) . . . . ?
P2A Ru1A P1A C11A -131.53(13) . . . . ?
Cl1A Ru1A P1A C11A -47.55(13) . . . . ?
C55A Ru1A P1A C1A -135.78(14) . . . . ?
C53A Ru1A P1A C1A 165.3(4) . . . . ?
C52A Ru1A P1A C1A 153.64(15) . . . . ?
C54A Ru1A P1A C1A -111.07(19) . . . . ?
C51A Ru1A P1A C1A -174.89(14) . . . . ?
P2A Ru1A P1A C1A -18.95(11) . . . . ?
Cl1A Ru1A P1A C1A 65.03(11) . . . . ?
C55A Ru1A P1A P2A -116.82(10) . . . . ?
C53A Ru1A P1A P2A -175.7(4) . . . . ?
C52A Ru1A P1A P2A 172.59(11) . . . . ?
C54A Ru1A P1A P2A -92.12(16) . . . . ?
C51A Ru1A P1A P2A -155.94(10) . . . . ?
Cl1A Ru1A P1A P2A 83.99(3) . . . . ?
C55A Ru1A P2A C41A -125.73(16) . . . . ?
C53A Ru1A P2A C41A -50.06(17) . . . . ?
C52A Ru1A P2A C41A -33.7(3) . . . . ?
C54A Ru1A P2A C41A -87.74(16) . . . . ?
C51A Ru1A P2A C41A -143.3(3) . . . . ?
P1A Ru1A P2A C41A 131.09(13) . . . . ?
Cl1A Ru1A P2A C41A 42.58(13) . . . . ?
C55A Ru1A P2A C31A 9.53(16) . . . . ?
C53A Ru1A P2A C31A 85.20(16) . . . . ?
C52A Ru1A P2A C31A 101.6(3) . . . . ?
C54A Ru1A P2A C31A 47.52(15) . . . . ?
C51A Ru1A P2A C31A -8.0(3) . . . . ?
P1A Ru1A P2A C31A -93.65(13) . . . . ?
Cl1A Ru1A P2A C31A 177.84(12) . . . . ?
C55A Ru1A P2A C1A 122.08(14) . . . . ?
C53A Ru1A P2A C1A -162.25(14) . . . . ?
C52A Ru1A P2A C1A -145.8(3) . . . . ?
C54A Ru1A P2A C1A 160.07(14) . . . . ?
C51A Ru1A P2A C1A 104.5(2) . . . . ?
P1A Ru1A P2A C1A 18.90(10) . . . . ?
Cl1A Ru1A P2A C1A -69.61(11) . . . . ?
C55A Ru1A P2A P1A 103.18(10) . . . . ?
C53A Ru1A P2A P1A 178.85(10) . . . . ?
C52A Ru1A P2A P1A -164.7(2) . . . . ?
C54A Ru1A P2A P1A 141.17(9) . . . . ?
C51A Ru1A P2A P1A 85.6(2) . . . . ?
Cl1A Ru1A P2A P1A -88.51(3) . . . . ?
C21A P1A P2A C41A 149.40(19) . . . . ?
C11A P1A P2A C41A 2.2(2) . . . . ?
C1A P1A P2A C41A 54.7(2) . . . . ?
Ru1A P1A P2A C41A -97.73(16) . . . . ?
C21A P1A P2A C31A 2.96(16) . . . . ?
C11A P1A P2A C31A -144.2(2) . . . . ?
C1A P1A P2A C31A -91.70(18) . . . . ?
Ru1A P1A P2A C31A 115.83(12) . . . . ?
C21A P1A P2A C1A 94.66(18) . . . . ?
C11A P1A P2A C1A -52.6(2) . . . . ?
Ru1A P1A P2A C1A -152.48(15) . . . . ?
C21A P1A P2A Ru1A -112.86(11) . . . . ?
C11A P1A P2A Ru1A 99.92(16) . . . . ?
C1A P1A P2A Ru1A 152.48(15) . . . . ?
C21A P1A C1A C2A 28.5(3) . . . . ?
C11A P1A C1A C2A -80.0(3) . . . . ?
Ru1A P1A C1A C2A 154.0(3) . . . . ?
P2A P1A C1A C2A 131.9(4) . . . . ?
C21A P1A C1A P2A -103.41(15) . . . . ?
C11A P1A C1A P2A 148.09(13) . . . . ?
Ru1A P1A C1A P2A 22.08(12) . . . . ?
C41A P2A C1A C2A 81.2(3) . . . . ?
C31A P2A C1A C2A -28.1(3) . . . . ?
Ru1A P2A C1A C2A -154.2(3) . . . . ?
P1A P2A C1A C2A -132.3(3) . . . . ?
C41A P2A C1A P1A -146.47(14) . . . . ?
C31A P2A C1A P1A 104.20(15) . . . . ?
Ru1A P2A C1A P1A -21.91(11) . . . . ?
P1A C1A C2A N1A -52(41) . . . . ?
P2A C1A C2A N1A 65(41) . . . . ?
C21A P1A C11A C12A -54.4(3) . . . . ?
C1A P1A C11A C12A 59.6(3) . . . . ?
Ru1A P1A C11A C12A 166.4(2) . . . . ?
P2A P1A C11A C12A 95.0(3) . . . . ?
C21A P1A C11A C16A 124.2(3) . . . . ?
C1A P1A C11A C16A -121.8(3) . . . . ?
Ru1A P1A C11A C16A -15.0(3) . . . . ?
P2A P1A C11A C16A -86.4(3) . . . . ?
C16A C11A C12A C13A -0.6(5) . . . . ?
P1A C11A C12A C13A 178.0(3) . . . . ?
C11A C12A C13A C14A -0.3(6) . . . . ?
C12A C13A C14A C15A 0.7(6) . . . . ?
C13A C14A C15A C16A 0.0(6) . . . . ?
C14A C15A C16A C11A -0.9(6) . . . . ?
C12A C11A C16A C15A 1.2(5) . . . . ?
P1A C11A C16A C15A -177.4(3) . . . . ?
C11A P1A C21A C26A -52.9(3) . . . . ?
C1A P1A C21A C26A -164.5(2) . . . . ?
Ru1A P1A C21A C26A 87.0(3) . . . . ?
P2A P1A C21A C26A 147.8(2) . . . . ?
C11A P1A C21A C22A 134.6(3) . . . . ?
C1A P1A C21A C22A 22.9(3) . . . . ?
Ru1A P1A C21A C22A -85.5(3) . . . . ?
P2A P1A C21A C22A -24.7(3) . . . . ?
C26A C21A C22A C23A -1.1(5) . . . . ?
P1A C21A C22A C23A 171.4(3) . . . . ?
C21A C22A C23A C24A -0.4(5) . . . . ?
C22A C23A C24A C25A 1.8(6) . . . . ?
C23A C24A C25A C26A -1.6(6) . . . . ?
C24A C25A C26A C21A 0.0(5) . . . . ?
C22A C21A C26A C25A 1.3(5) . . . . ?
P1A C21A C26A C25A -171.8(3) . . . . ?
C41A P2A C31A C32A 148.6(3) . . . . ?
C1A P2A C31A C32A -99.7(3) . . . . ?
Ru1A P2A C31A C32A 6.7(3) . . . . ?
P1A P2A C31A C32A -53.0(3) . . . . ?
C41A P2A C31A C36A -29.8(3) . . . . ?
C1A P2A C31A C36A 81.9(3) . . . . ?
Ru1A P2A C31A C36A -171.8(2) . . . . ?
P1A P2A C31A C36A 128.6(3) . . . . ?
C36A C31A C32A C33A 0.9(5) . . . . ?
P2A C31A C32A C33A -177.5(3) . . . . ?
C31A C32A C33A C34A 0.6(5) . . . . ?
C32A C33A C34A C35A -2.0(6) . . . . ?
C33A C34A C35A C36A 1.9(6) . . . . ?
C32A C31A C36A C35A -1.0(5) . . . . ?
P2A C31A C36A C35A 177.4(3) . . . . ?
C34A C35A C36A C31A -0.4(6) . . . . ?
C31A P2A C41A C46A 92.1(3) . . . . ?
C1A P2A C41A C46A -19.5(3) . . . . ?
Ru1A P2A C41A C46A -125.3(3) . . . . ?
P1A P2A C41A C46A -56.0(4) . . . . ?
C31A P2A C41A C42A -89.6(3) . . . . ?
C1A P2A C41A C42A 158.8(3) . . . . ?
Ru1A P2A C41A C42A 53.1(3) . . . . ?
P1A P2A C41A C42A 122.3(2) . . . . ?
C46A C41A C42A C43A 0.8(5) . . . . ?
P2A C41A C42A C43A -177.6(3) . . . . ?
C41A C42A C43A C44A -0.3(5) . . . . ?
C42A C43A C44A C45A 0.2(6) . . . . ?
C43A C44A C45A C46A -0.5(6) . . . . ?
C44A C45A C46A C41A 1.0(6) . . . . ?
C42A C41A C46A C45A -1.2(5) . . . . ?
P2A C41A C46A C45A 177.2(3) . . . . ?
C55A Ru1A C51A C52A 118.3(3) . . . . ?
C53A Ru1A C51A C52A 37.3(2) . . . . ?
C54A Ru1A C51A C52A 80.0(2) . . . . ?
P1A Ru1A C51A C52A -137.71(19) . . . . ?
P2A Ru1A C51A C52A 143.5(2) . . . . ?
Cl1A Ru1A C51A C52A -43.3(2) . . . . ?
C53A Ru1A C51A C55A -81.0(2) . . . . ?
C52A Ru1A C51A C55A -118.3(3) . . . . ?
C54A Ru1A C51A C55A -38.33(19) . . . . ?
P1A Ru1A C51A C55A 104.00(18) . . . . ?
P2A Ru1A C51A C55A 25.2(3) . . . . ?
Cl1A Ru1A C51A C55A -161.56(16) . . . . ?
C55A Ru1A C51A C56A -119.7(4) . . . . ?
C53A Ru1A C51A C56A 159.3(4) . . . . ?
C52A Ru1A C51A C56A 122.1(4) . . . . ?
C54A Ru1A C51A C56A -158.0(4) . . . . ?
P1A Ru1A C51A C56A -15.7(3) . . . . ?
P2A Ru1A C51A C56A -94.5(4) . . . . ?
Cl1A Ru1A C51A C56A 78.8(3) . . . . ?
C55A C51A C52A C53A -0.7(4) . . . . ?
C56A C51A C52A C53A 173.6(3) . . . . ?
Ru1A C51A C52A C53A -61.3(2) . . . . ?
C55A C51A C52A C57A -178.9(3) . . . . ?
C56A C51A C52A C57A -4.5(5) . . . . ?
Ru1A C51A C52A C57A 120.6(3) . . . . ?
C55A C51A C52A Ru1A 60.6(2) . . . . ?
C56A C51A C52A Ru1A -125.0(3) . . . . ?
C55A Ru1A C52A C51A -37.2(2) . . . . ?
C53A Ru1A C52A C51A -118.5(3) . . . . ?
C54A Ru1A C52A C51A -80.1(2) . . . . ?
P1A Ru1A C52A C51A 57.1(2) . . . . ?
P2A Ru1A C52A C51A -141.7(2) . . . . ?
Cl1A Ru1A C52A C51A 143.6(2) . . . . ?
C55A Ru1A C52A C53A 81.3(2) . . . . ?
C54A Ru1A C52A C53A 38.38(19) . . . . ?
C51A Ru1A C52A C53A 118.5(3) . . . . ?
P1A Ru1A C52A C53A 175.66(15) . . . . ?
P2A Ru1A C52A C53A -23.2(3) . . . . ?
Cl1A Ru1A C52A C53A -97.92(18) . . . . ?
C55A Ru1A C52A C57A -159.2(4) . . . . ?
C53A Ru1A C52A C57A 119.5(4) . . . . ?
C54A Ru1A C52A C57A 157.9(4) . . . . ?
C51A Ru1A C52A C57A -121.9(4) . . . . ?
P1A Ru1A C52A C57A -64.8(3) . . . . ?
P2A Ru1A C52A C57A 96.3(4) . . . . ?
Cl1A Ru1A C52A C57A 21.6(3) . . . . ?
C51A C52A C53A C54A -1.0(4) . . . . ?
C57A C52A C53A C54A 177.1(3) . . . . ?
Ru1A C52A C53A C54A -63.0(2) . . . . ?
C51A C52A C53A C58A -176.1(3) . . . . ?
C57A C52A C53A C58A 2.0(5) . . . . ?
Ru1A C52A C53A C58A 121.8(3) . . . . ?
C51A C52A C53A Ru1A 62.0(2) . . . . ?
C57A C52A C53A Ru1A -119.8(3) . . . . ?
C55A Ru1A C53A C54A 37.1(2) . . . . ?
C52A Ru1A C53A C54A 115.8(3) . . . . ?
C51A Ru1A C53A C54A 79.4(2) . . . . ?
P1A Ru1A C53A C54A 101.0(4) . . . . ?
P2A Ru1A C53A C54A -74.2(2) . . . . ?
Cl1A Ru1A C53A C54A -159.75(19) . . . . ?
C55A Ru1A C53A C52A -78.7(2) . . . . ?
C54A Ru1A C53A C52A -115.8(3) . . . . ?
C51A Ru1A C53A C52A -36.38(19) . . . . ?
P1A Ru1A C53A C52A -14.8(5) . . . . ?
P2A Ru1A C53A C52A 169.94(16) . . . . ?
Cl1A Ru1A C53A C52A 84.42(18) . . . . ?
C55A Ru1A C53A C58A 161.3(4) . . . . ?
C52A Ru1A C53A C58A -120.0(4) . . . . ?
C54A Ru1A C53A C58A 124.2(4) . . . . ?
C51A Ru1A C53A C58A -156.4(4) . . . . ?
P1A Ru1A C53A C58A -134.8(4) . . . . ?
P2A Ru1A C53A C58A 49.9(3) . . . . ?
Cl1A Ru1A C53A C58A -35.6(3) . . . . ?
C52A C53A C54A C55A 2.4(3) . . . . ?
C58A C53A C54A C55A 177.3(3) . . . . ?
Ru1A C53A C54A C55A -60.6(2) . . . . ?
C52A C53A C54A C59A -172.8(3) . . . . ?
C58A C53A C54A C59A 2.2(5) . . . . ?
Ru1A C53A C54A C59A 124.2(3) . . . . ?
C52A C53A C54A Ru1A 63.0(2) . . . . ?
C58A C53A C54A Ru1A -122.1(4) . . . . ?
C55A Ru1A C54A C53A -118.4(3) . . . . ?
C52A Ru1A C54A C53A -38.5(2) . . . . ?
C51A Ru1A C54A C53A -80.3(2) . . . . ?
P1A Ru1A C54A C53A -158.15(16) . . . . ?
P2A Ru1A C54A C53A 121.20(19) . . . . ?
Cl1A Ru1A C54A C53A 27.0(2) . . . . ?
C53A Ru1A C54A C55A 118.4(3) . . . . ?
C52A Ru1A C54A C55A 79.9(2) . . . . ?
C51A Ru1A C54A C55A 38.08(19) . . . . ?
P1A Ru1A C54A C55A -39.7(3) . . . . ?
P2A Ru1A C54A C55A -120.38(18) . . . . ?
Cl1A Ru1A C54A C55A 145.40(16) . . . . ?
C55A Ru1A C54A C59A 121.1(4) . . . . ?
C53A Ru1A C54A C59A -120.4(4) . . . . ?
C52A Ru1A C54A C59A -159.0(4) . . . . ?
C51A Ru1A C54A C59A 159.2(4) . . . . ?
P1A Ru1A C54A C59A 81.4(4) . . . . ?
P2A Ru1A C54A C59A 0.8(3) . . . . ?
Cl1A Ru1A C54A C59A -93.5(3) . . . . ?
C52A C51A C55A C54A 2.2(4) . . . . ?
C56A C51A C55A C54A -172.3(3) . . . . ?
Ru1A C51A C55A C54A 63.5(2) . . . . ?
C52A C51A C55A C60A 169.5(3) . . . . ?
C56A C51A C55A C60A -5.0(5) . . . . ?
Ru1A C51A C55A C60A -129.2(3) . . . . ?
C52A C51A C55A Ru1A -61.3(2) . . . . ?
C56A C51A C55A Ru1A 124.3(3) . . . . ?
C53A C54A C55A C51A -2.9(4) . . . . ?
C59A C54A C55A C51A 172.2(3) . . . . ?
Ru1A C54A C55A C51A -63.8(2) . . . . ?
C53A C54A C55A C60A -169.8(3) . . . . ?
C59A C54A C55A C60A 5.3(5) . . . . ?
Ru1A C54A C55A C60A 129.3(3) . . . . ?
C53A C54A C55A Ru1A 60.9(2) . . . . ?
C59A C54A C55A Ru1A -124.0(3) . . . . ?
C53A Ru1A C55A C51A 79.3(2) . . . . ?
C52A Ru1A C55A C51A 36.58(19) . . . . ?
C54A Ru1A C55A C51A 116.2(3) . . . . ?
P1A Ru1A C55A C51A -88.07(18) . . . . ?
P2A Ru1A C55A C51A -168.73(15) . . . . ?
Cl1A Ru1A C55A C51A 38.4(3) . . . . ?
C53A Ru1A C55A C54A -36.97(19) . . . . ?
C52A Ru1A C55A C54A -79.7(2) . . . . ?
C51A Ru1A C55A C54A -116.2(3) . . . . ?
P1A Ru1A C55A C54A 155.69(16) . . . . ?
P2A Ru1A C55A C54A 75.04(19) . . . . ?
Cl1A Ru1A C55A C54A -77.8(3) . . . . ?
C53A Ru1A C55A C60A -160.2(4) . . . . ?
C52A Ru1A C55A C60A 157.1(4) . . . . ?
C54A Ru1A C55A C60A -123.3(5) . . . . ?
C51A Ru1A C55A C60A 120.5(4) . . . . ?
P1A Ru1A C55A C60A 32.4(4) . . . . ?
P2A Ru1A C55A C60A -48.2(4) . . . . ?
Cl1A Ru1A C55A C60A 158.9(3) . . . . ?
C53B Ru1B P1B C21B 51.28(18) . . . . ?
C52B Ru1B P1B C21B 85.26(17) . . . . ?
C51B Ru1B P1B C21B 122.68(17) . . . . ?
C54B Ru1B P1B C21B 48.6(3) . . . . ?
C55B Ru1B P1B C21B 136.9(2) . . . . ?
P2B Ru1B P1B C21B -123.09(13) . . . . ?
Cl1B Ru1B P1B C21B -39.21(13) . . . . ?
C53B Ru1B P1B C11B -85.24(17) . . . . ?
C52B Ru1B P1B C11B -51.26(16) . . . . ?
C51B Ru1B P1B C11B -13.85(17) . . . . ?
C54B Ru1B P1B C11B -87.9(3) . . . . ?
C55B Ru1B P1B C11B 0.4(2) . . . . ?
P2B Ru1B P1B C11B 100.38(13) . . . . ?
Cl1B Ru1B P1B C11B -175.74(13) . . . . ?
C53B Ru1B P1B C1B 161.98(15) . . . . ?
C52B Ru1B P1B C1B -164.04(15) . . . . ?
C51B Ru1B P1B C1B -126.62(15) . . . . ?
C54B Ru1B P1B C1B 159.3(3) . . . . ?
C55B Ru1B P1B C1B -112.4(2) . . . . ?
P2B Ru1B P1B C1B -12.40(11) . . . . ?
Cl1B Ru1B P1B C1B 71.49(11) . . . . ?
C53B Ru1B P2B C31B 99.0(4) . . . . ?
C52B Ru1B P2B C31B -22.5(3) . . . . ?
C51B Ru1B P2B C31B 6.10(19) . . . . ?
C54B Ru1B P2B C31B 82.20(19) . . . . ?
C55B Ru1B P2B C31B 45.84(19) . . . . ?
P1B Ru1B P2B C31B -101.78(14) . . . . ?
Cl1B Ru1B P2B C31B 170.24(14) . . . . ?
C53B Ru1B P2B C41B -36.5(4) . . . . ?
C52B Ru1B P2B C41B -158.0(2) . . . . ?
C51B Ru1B P2B C41B -129.35(18) . . . . ?
C54B Ru1B P2B C41B -53.25(19) . . . . ?
C55B Ru1B P2B C41B -89.61(18) . . . . ?
P1B Ru1B P2B C41B 122.77(13) . . . . ?
Cl1B Ru1B P2B C41B 34.79(13) . . . . ?
C53B Ru1B P2B C1B -146.9(4) . . . . ?
C52B Ru1B P2B C1B 91.6(2) . . . . ?
C51B Ru1B P2B C1B 120.25(17) . . . . ?
C54B Ru1B P2B C1B -163.66(17) . . . . ?
C55B Ru1B P2B C1B 159.98(16) . . . . ?
P1B Ru1B P2B C1B 12.36(11) . . . . ?
Cl1B Ru1B P2B C1B -75.61(11) . . . . ?
C21B P1B C1B C2B -93.0(3) . . . . ?
C11B P1B C1B C2B 14.8(3) . . . . ?
Ru1B P1B C1B C2B 140.7(2) . . . . ?
C21B P1B C1B P2B 140.83(15) . . . . ?
C11B P1B C1B P2B -111.32(16) . . . . ?
Ru1B P1B C1B P2B 14.54(12) . . . . ?
C31B P2B C1B C2B -7.5(3) . . . . ?
C41B P2B C1B C2B 97.5(3) . . . . ?
Ru1B P2B C1B C2B -138.9(2) . . . . ?
C31B P2B C1B P1B 117.10(15) . . . . ?
C41B P2B C1B P1B -137.96(14) . . . . ?
Ru1B P2B C1B P1B -14.28(12) . . . . ?
P1B C1B C2B N1B -27(7) . . . . ?
P2B C1B C2B N1B 85(7) . . . . ?
C21B P1B C11B C16B 169.3(3) . . . . ?
C1B P1B C11B C16B 61.1(3) . . . . ?
Ru1B P1B C11B C16B -46.9(3) . . . . ?
C21B P1B C11B C12B -14.5(3) . . . . ?
C1B P1B C11B C12B -122.8(3) . . . . ?
Ru1B P1B C11B C12B 129.3(3) . . . . ?
C16B C11B C12B C13B -1.6(5) . . . . ?
P1B C11B C12B C13B -177.7(3) . . . . ?
C11B C12B C13B C14B 1.0(5) . . . . ?
C12B C13B C14B C15B -0.3(6) . . . . ?
C13B C14B C15B C16B 0.3(6) . . . . ?
C14B C15B C16B C11B -0.9(5) . . . . ?
C12B C11B C16B C15B 1.6(5) . . . . ?
P1B C11B C16B C15B 177.9(3) . . . . ?
C11B P1B C21B C26B 107.6(3) . . . . ?
C1B P1B C21B C26B -142.7(3) . . . . ?
Ru1B P1B C21B C26B -35.7(3) . . . . ?
C11B P1B C21B C22B -72.8(3) . . . . ?
C1B P1B C21B C22B 36.9(3) . . . . ?
Ru1B P1B C21B C22B 143.9(3) . . . . ?
C26B C21B C22B C23B 1.6(6) . . . . ?
P1B C21B C22B C23B -178.0(3) . . . . ?
C21B C22B C23B C24B -2.3(7) . . . . ?
C22B C23B C24B C25B 1.0(7) . . . . ?
C23B C24B C25B C26B 1.0(7) . . . . ?
C24B C25B C26B C21B -1.7(7) . . . . ?
C22B C21B C26B C25B 0.3(6) . . . . ?
P1B C21B C26B C25B 179.9(3) . . . . ?
C41B P2B C31B C36B -42.1(3) . . . . ?
C1B P2B C31B C36B 66.3(3) . . . . ?
Ru1B P2B C31B C36B 175.6(2) . . . . ?
C41B P2B C31B C32B 135.3(3) . . . . ?
C1B P2B C31B C32B -116.3(3) . . . . ?
Ru1B P2B C31B C32B -7.0(3) . . . . ?
C36B C31B C32B C33B 0.2(5) . . . . ?
P2B C31B C32B C33B -177.3(3) . . . . ?
C31B C32B C33B C34B -0.5(6) . . . . ?
C32B C33B C34B C35B 0.1(6) . . . . ?
C33B C34B C35B C36B 0.6(6) . . . . ?
C34B C35B C36B C31B -0.9(6) . . . . ?
C32B C31B C36B C35B 0.5(6) . . . . ?
P2B C31B C36B C35B 178.0(3) . . . . ?
C31B P2B C41B C46B -91.2(3) . . . . ?
C1B P2B C41B C46B 159.7(3) . . . . ?
Ru1B P2B C41B C46B 54.4(3) . . . . ?
C31B P2B C41B C42B 85.8(3) . . . . ?
C1B P2B C41B C42B -23.4(4) . . . . ?
Ru1B P2B C41B C42B -128.6(3) . . . . ?
C46B C41B C42B C43B 3.0(6) . . . . ?
P2B C41B C42B C43B -173.9(3) . . . . ?
C41B C42B C43B C44B -1.0(7) . . . . ?
C42B C43B C44B C45B -0.7(8) . . . . ?
C43B C44B C45B C46B 0.2(8) . . . . ?
C42B C41B C46B C45B -3.5(6) . . . . ?
P2B C41B C46B C45B 173.6(4) . . . . ?
C44B C45B C46B C41B 2.0(7) . . . . ?
C53B Ru1B C51B C55B -79.2(2) . . . . ?
C52B Ru1B C51B C55B -116.5(3) . . . . ?
C54B Ru1B C51B C55B -36.2(2) . . . . ?
P1B Ru1B C51B C55B 167.94(18) . . . . ?
P2B Ru1B C51B C55B 85.2(2) . . . . ?
Cl1B Ru1B C51B C55B -56.8(4) . . . . ?
C53B Ru1B C51B C52B 37.2(2) . . . . ?
C54B Ru1B C51B C52B 80.3(2) . . . . ?
C55B Ru1B C51B C52B 116.5(3) . . . . ?
P1B Ru1B C51B C52B -75.6(2) . . . . ?
P2B Ru1B C51B C52B -158.32(19) . . . . ?
Cl1B Ru1B C51B C52B 59.7(4) . . . . ?
C53B Ru1B C51B C56B 157.5(5) . . . . ?
C52B Ru1B C51B C56B 120.2(6) . . . . ?
C54B Ru1B C51B C56B -159.5(5) . . . . ?
C55B Ru1B C51B C56B -123.3(5) . . . . ?
P1B Ru1B C51B C56B 44.6(5) . . . . ?
P2B Ru1B C51B C56B -38.1(5) . . . . ?
Cl1B Ru1B C51B C56B 179.9(3) . . . . ?
C55B C51B C52B C53B 1.3(4) . . . . ?
C56B C51B C52B C53B 167.7(3) . . . . ?
Ru1B C51B C52B C53B -62.3(2) . . . . ?
C55B C51B C52B C57B -173.1(3) . . . . ?
C56B C51B C52B C57B -6.7(6) . . . . ?
Ru1B C51B C52B C57B 123.3(3) . . . . ?
C55B C51B C52B Ru1B 63.6(2) . . . . ?
C56B C51B C52B Ru1B -130.0(4) . . . . ?
C51B Ru1B C52B C53B 117.4(3) . . . . ?
C54B Ru1B C52B C53B 38.3(2) . . . . ?
C55B Ru1B C52B C53B 79.8(2) . . . . ?
P1B Ru1B C52B C53B -127.1(2) . . . . ?
P2B Ru1B C52B C53B 160.36(18) . . . . ?
Cl1B Ru1B C52B C53B -35.1(2) . . . . ?
C53B Ru1B C52B C51B -117.4(3) . . . . ?
C54B Ru1B C52B C51B -79.1(2) . . . . ?
C55B Ru1B C52B C51B -37.5(2) . . . . ?
P1B Ru1B C52B C51B 115.6(2) . . . . ?
P2B Ru1B C52B C51B 43.0(3) . . . . ?
Cl1B Ru1B C52B C51B -152.48(19) . . . . ?
C53B Ru1B C52B C57B 122.5(5) . . . . ?
C51B Ru1B C52B C57B -120.1(5) . . . . ?
C54B Ru1B C52B C57B 160.8(4) . . . . ?
C55B Ru1B C52B C57B -157.7(4) . . . . ?
P1B Ru1B C52B C57B -4.6(4) . . . . ?
P2B Ru1B C52B C57B -77.1(4) . . . . ?
Cl1B Ru1B C52B C57B 87.4(4) . . . . ?
C51B C52B C53B C54B -0.7(4) . . . . ?
C57B C52B C53B C54B 173.5(3) . . . . ?
Ru1B C52B C53B C54B -63.3(2) . . . . ?
C51B C52B C53B C58B -177.4(3) . . . . ?
C57B C52B C53B C58B -3.1(6) . . . . ?
Ru1B C52B C53B C58B 120.0(3) . . . . ?
C51B C52B C53B Ru1B 62.6(2) . . . . ?
C57B C52B C53B Ru1B -123.2(4) . . . . ?
C51B Ru1B C53B C52B -38.0(2) . . . . ?
C54B Ru1B C53B C52B -116.7(3) . . . . ?
C55B Ru1B C53B C52B -80.0(2) . . . . ?
P1B Ru1B C53B C52B 64.9(2) . . . . ?
P2B Ru1B C53B C52B -138.1(4) . . . . ?
Cl1B Ru1B C53B C52B 151.7(2) . . . . ?
C52B Ru1B C53B C54B 116.7(3) . . . . ?
C51B Ru1B C53B C54B 78.7(2) . . . . ?
C55B Ru1B C53B C54B 36.7(2) . . . . ?
P1B Ru1B C53B C54B -178.39(18) . . . . ?
P2B Ru1B C53B C54B -21.4(5) . . . . ?
Cl1B Ru1B C53B C54B -91.6(2) . . . . ?
C52B Ru1B C53B C58B -122.8(4) . . . . ?
C51B Ru1B C53B C58B -160.7(4) . . . . ?
C54B Ru1B C53B C58B 120.5(4) . . . . ?
C55B Ru1B C53B C58B 157.3(4) . . . . ?
P1B Ru1B C53B C58B -57.9(4) . . . . ?
P2B Ru1B C53B C58B 99.1(5) . . . . ?
Cl1B Ru1B C53B C58B 28.9(3) . . . . ?
C52B C53B C54B C55B -0.1(4) . . . . ?
C58B C53B C54B C55B 176.6(3) . . . . ?
Ru1B C53B C54B C55B -62.9(2) . . . . ?
C52B C53B C54B C59B -176.8(3) . . . . ?
C58B C53B C54B C59B 0.0(5) . . . . ?
Ru1B C53B C54B C59B 120.5(4) . . . . ?
C52B C53B C54B Ru1B 62.7(2) . . . . ?
C58B C53B C54B Ru1B -120.5(3) . . . . ?
C53B Ru1B C54B C55B 117.4(3) . . . . ?
C52B Ru1B C54B C55B 79.8(2) . . . . ?
C51B Ru1B C54B C55B 36.6(2) . . . . ?
P1B Ru1B C54B C55B 121.1(3) . . . . ?
P2B Ru1B C54B C55B -69.0(3) . . . . ?
Cl1B Ru1B C54B C55B -152.3(2) . . . . ?
C52B Ru1B C54B C53B -37.6(2) . . . . ?
C51B Ru1B C54B C53B -80.8(2) . . . . ?
C55B Ru1B C54B C53B -117.4(3) . . . . ?
P1B Ru1B C54B C53B 3.7(4) . . . . ?
P2B Ru1B C54B C53B 173.55(17) . . . . ?
Cl1B Ru1B C54B C53B 90.2(2) . . . . ?
C53B Ru1B C54B C59B -118.5(4) . . . . ?
C52B Ru1B C54B C59B -156.1(4) . . . . ?
C51B Ru1B C54B C59B 160.7(4) . . . . ?
C55B Ru1B C54B C59B 124.1(5) . . . . ?
P1B Ru1B C54B C59B -114.8(4) . . . . ?
P2B Ru1B C54B C59B 55.1(4) . . . . ?
Cl1B Ru1B C54B C59B -28.2(4) . . . . ?
C53B C54B C55B C51B 0.9(4) . . . . ?
C59B C54B C55B C51B 177.4(3) . . . . ?
Ru1B C54B C55B C51B -60.2(2) . . . . ?
C53B C54B C55B C60B -173.3(3) . . . . ?
C59B C54B C55B C60B 3.2(6) . . . . ?
Ru1B C54B C55B C60B 125.6(3) . . . . ?
C53B C54B C55B Ru1B 61.1(2) . . . . ?
C59B C54B C55B Ru1B -122.4(4) . . . . ?
C52B C51B C55B C54B -1.4(4) . . . . ?
C56B C51B C55B C54B -167.7(3) . . . . ?
Ru1B C51B C55B C54B 60.5(2) . . . . ?
C52B C51B C55B C60B 172.7(3) . . . . ?
C56B C51B C55B C60B 6.3(6) . . . . ?
Ru1B C51B C55B C60B -125.4(3) . . . . ?
C52B C51B C55B Ru1B -61.9(2) . . . . ?
C56B C51B C55B Ru1B 131.7(4) . . . . ?
C53B Ru1B C55B C54B -38.1(2) . . . . ?
C52B Ru1B C55B C54B -80.5(2) . . . . ?
C51B Ru1B C55B C54B -119.0(3) . . . . ?
P1B Ru1B C55B C54B -141.0(2) . . . . ?
P2B Ru1B C55B C54B 129.4(2) . . . . ?
Cl1B Ru1B C55B C54B 34.3(3) . . . . ?
C53B Ru1B C55B C51B 80.9(2) . . . . ?
C52B Ru1B C55B C51B 38.5(2) . . . . ?
C54B Ru1B C55B C51B 119.0(3) . . . . ?
P1B Ru1B C55B C51B -22.0(3) . . . . ?
P2B Ru1B C55B C51B -111.6(2) . . . . ?
Cl1B Ru1B C55B C51B 153.36(18) . . . . ?
C53B Ru1B C55B C60B -157.7(5) . . . . ?
C52B Ru1B C55B C60B 160.0(5) . . . . ?
C51B Ru1B C55B C60B 121.4(5) . . . . ?
C54B Ru1B C55B C60B -119.6(5) . . . . ?
P1B Ru1B C55B C60B 99.4(4) . . . . ?
P2B Ru1B C55B C60B 9.9(5) . . . . ?
Cl1B Ru1B C55B C60B -85.2(4) . . . . ?
C75 O71 C72 C73 -17.5(11) . . . . ?
O71 C72 C73 C74 19.9(12) . . . . ?
C72 C73 C74 C75 -13.6(12) . . . . ?
C73 C74 C75 O71 2.2(10) . . . . ?
C72 O71 C75 C74 8.4(9) . . . . ?
